data_7132486
loop_
_publ_author_name
'Zhang, Xuan'
'Song, Xiaoxiao'
'Ni, Qijian'

_publ_section_title
;
 Organocatalytic regio- and enantioselective C1-arylation of
 &#x3b2;,&#x3b3;-alkynyl-&#x3b1;-imino esters with
 pyrrolo[2,1-<i>a</i>]isoquinolines.
;
_journal_issue 7
_journal_name_full 'Chemical communications (Cambridge, England)'
_journal_page_first 831
_journal_page_last 834
_journal_paper_doi 10.1039/d3cc04946a
_journal_volume 60
_journal_year 2024
_chemical_absolute_configuration ad
_chemical_formula_moiety 'C34 H28 N2 O6'
_chemical_formula_sum 'C34 H28 N2 O6'
_chemical_formula_weight 560.58
_space_group_crystal_system orthorhombic
_space_group_IT_number 19
_space_group_name_Hall 'P 2ac 2ab'
_space_group_name_H-M_alt 'P 21 21 21'
_atom_sites_solution_hydrogens geom
_atom_sites_solution_primary dual
_audit_creation_date 2023-04-22
_audit_creation_method
;
Olex2 1.5
(compiled 2022.04.07 svn.rca3783a0 for OlexSys, GUI svn.r6498)
;
_audit_update_record
;
2023-04-28 deposited with the CCDC.	2023-12-15 downloaded from the CCDC.
;
_cell_angle_alpha 90
_cell_angle_beta 90
_cell_angle_gamma 90
_cell_formula_units_Z 4
_cell_length_a 9.2858(6)
_cell_length_b 10.8685(7)
_cell_length_c 27.6229(17)
_cell_measurement_reflns_used 9207
_cell_measurement_temperature 300.00
_cell_measurement_theta_max 71.847
_cell_measurement_theta_min 4.373
_cell_volume 2787.8(3)
_computing_cell_refinement 'SAINT v8.37A (Bruker, 2015)'
_computing_data_collection 'Bruker D8 Venture diffractrometer'
_computing_data_reduction 'SAINT v8.37A (Bruker, 2015)'
_computing_molecular_graphics 'Olex2 1.5 (Dolomanov et al., 2009)'
_computing_publication_material 'Olex2 1.5 (Dolomanov et al., 2009)'
_computing_structure_refinement 'SHELXL 2019/2 (Sheldrick, 2015)'
_computing_structure_solution 'SHELXT 2018/2 (Sheldrick, 2018)'
_diffrn_ambient_temperature 300.00
_diffrn_detector 'CCD area detector'
_diffrn_detector_area_resol_mean 7.9
_diffrn_detector_type 'CCD area detector'
_diffrn_measured_fraction_theta_full 1.000
_diffrn_measured_fraction_theta_max 1.000
_diffrn_measurement_device 'three-circle diffractometer'
_diffrn_measurement_device_type 'Bruker APEX-II CCD'
_diffrn_measurement_method 'phi and omega scans'
_diffrn_radiation_monochromator graphite
_diffrn_radiation_probe x-ray
_diffrn_radiation_type CuK\a
_diffrn_radiation_wavelength 1.54178
_diffrn_reflns_av_R_equivalents 0.0969
_diffrn_reflns_av_unetI/netI 0.0359
_diffrn_reflns_Laue_measured_fraction_full 1.000
_diffrn_reflns_Laue_measured_fraction_max 1.000
_diffrn_reflns_limit_h_max 11
_diffrn_reflns_limit_h_min -11
_diffrn_reflns_limit_k_max 13
_diffrn_reflns_limit_k_min -13
_diffrn_reflns_limit_l_max 34
_diffrn_reflns_limit_l_min -34
_diffrn_reflns_number 86659
_diffrn_reflns_point_group_measured_fraction_full 1.000
_diffrn_reflns_point_group_measured_fraction_max 1.000
_diffrn_reflns_theta_full 67.679
_diffrn_reflns_theta_max 72.594
_diffrn_reflns_theta_min 3.200
_diffrn_source 'sealed X-ray tube'
_diffrn_source_current 1.0
_diffrn_source_power 0.05
_diffrn_source_target Mo
_diffrn_source_type 'Incoatec I\ms'
_diffrn_source_voltage 50.0
_diffrn_standards_number 0
_exptl_absorpt_coefficient_mu 0.753
_exptl_absorpt_correction_T_max 0.7536
_exptl_absorpt_correction_T_min 0.4361
_exptl_absorpt_correction_type multi-scan
_exptl_absorpt_process_details
;
SADABS-2016/2 (Bruker,2016/2) was used for absorption correction.
wR2(int) was 0.1557 before and 0.0859 after correction.
The Ratio of minimum to maximum transmission is 0.5787.
The \l/2 correction factor is Not present.
;
_exptl_crystal_colour colourless
_exptl_crystal_colour_primary colourless
_exptl_crystal_density_diffrn 1.336
_exptl_crystal_description block
_exptl_crystal_F_000 1176
_exptl_crystal_size_max 0.15
_exptl_crystal_size_mid 0.13
_exptl_crystal_size_min 0.12
_refine_diff_density_max 0.250
_refine_diff_density_min -0.221
_refine_diff_density_rms 0.059
_refine_ls_abs_structure_details
;
 Flack x determined using 2034 quotients [(I+)-(I-)]/[(I+)+(I-)]
 (Parsons, Flack and Wagner, Acta Cryst. B69 (2013) 249-259).
;
_refine_ls_abs_structure_Flack 0.13(7)
_refine_ls_extinction_coef 0.0033(5)
_refine_ls_extinction_expression Fc^*^=kFc[1+0.001xFc^2^\l^3^/sin(2\q)]^-1/4^
_refine_ls_extinction_method 'SHELXL-2019/2 (Sheldrick 2019)'
_refine_ls_goodness_of_fit_ref 1.058
_refine_ls_hydrogen_treatment constr
_refine_ls_matrix_type full
_refine_ls_number_parameters 382
_refine_ls_number_reflns 5556
_refine_ls_number_restraints 0
_refine_ls_restrained_S_all 1.058
_refine_ls_R_factor_all 0.0470
_refine_ls_R_factor_gt 0.0430
_refine_ls_shift/su_max 0.000
_refine_ls_shift/su_mean 0.000
_refine_ls_structure_factor_coef Fsqd
_refine_ls_weighting_details 'w=1/[\s^2^(Fo^2^)+(0.0733P)^2^+0.1366P] where P=(Fo^2^+2Fc^2^)/3'
_refine_ls_weighting_scheme calc
_refine_ls_wR_factor_gt 0.1090
_refine_ls_wR_factor_ref 0.1124
_reflns_Friedel_coverage 0.758
_reflns_Friedel_fraction_full 1.000
_reflns_Friedel_fraction_max 1.000
_reflns_number_gt 5006
_reflns_number_total 5556
_reflns_threshold_expression 'I > 2\s(I)'
_cod_data_source_file d3cc04946a2.cif
_cod_data_source_block 20230421i
_cod_depositor_comments 'Adding full bibliography for 7132486--7132487.cif.'
_cod_database_code 7132486
_shelx_shelxl_version_number 2019/2
_shelx_space_group_comment
;
The symmetry employed for this shelxl refinement is uniquely defined
by the following loop, which should always be used as a source of
symmetry information in preference to the above space-group names.
They are only intended as comments.
;
_shelx_estimated_absorpt_t_max 0.915
_shelx_estimated_absorpt_t_min 0.895
_olex2_refinement_description
;
1. Fixed Uiso
 At 1.2 times of:
  All C(H) groups, All C(H,H) groups, All N(H) groups
 At 1.5 times of:
  All C(H,H,H) groups
2.a Secondary CH2 refined with riding coordinates:
 C14(H14A,H14B), C28(H28A,H28B)
2.b Aromatic/amide H refined with riding coordinates:
 N2(H2), C1(H1), C6(H6), C7(H7), C8(H8), C9(H9), C11(H11), C12(H12), C18(H18),
 C19(H19), C20(H20), C21(H21), C22(H22), C30(H30), C31(H31), C32(H32), C33(H33),
  C34(H34)
2.c Idealised Me refined as rotating group:
 C15(H15A,H15B,H15C), C26(H26A,H26B,H26C)
;
_olex2_submission_special_instructions 'No special instructions were received'

loop_
_space_group_symop_operation_xyz
'x, y, z'
'-x+1/2, -y, z+1/2'
'-x, y+1/2, -z+1/2'
'x+1/2, -y+1/2, -z'

loop_
_atom_site_label
_atom_site_type_symbol
_atom_site_fract_x
_atom_site_fract_y
_atom_site_fract_z
_atom_site_U_iso_or_equiv
_atom_site_adp_type
_atom_site_occupancy
_atom_site_site_symmetry_order
_atom_site_calc_flag
_atom_site_refinement_flags_posn
_atom_site_refinement_flags_adp
_atom_site_refinement_flags_occupancy
_atom_site_disorder_assembly
_atom_site_disorder_group
O1 O 0.7344(2) 0.0990(2) 0.80967(7) 0.0759(6) Uani 1 1 d . . . . .
O2 O 0.8675(2) 0.2162(2) 0.76066(6) 0.0611(5) Uani 1 1 d . . . . .
O3 O 0.6262(3) 0.67247(18) 0.71153(9) 0.0806(7) Uani 1 1 d . . . . .
O4 O 0.7316(2) 0.51544(18) 0.74888(7) 0.0610(4) Uani 1 1 d . . . . .
O5 O 0.6511(3) 0.4574(2) 0.56960(7) 0.0696(5) Uani 1 1 d . . . . .
N1 N 0.5552(2) -0.02416(17) 0.67844(8) 0.0507(5) Uani 1 1 d . . . . .
N2 N 0.5368(2) 0.5280(2) 0.63679(8) 0.0543(5) Uani 1 1 d . . . . .
H2 H 0.467311 0.574177 0.646446 0.065 Uiso 1 1 calc R U . . .
O6 O 0.4274(3) 0.5441(2) 0.56606(8) 0.0764(6) Uani 1 1 d . . . . .
C1 C 0.6100(2) -0.0126(2) 0.72360(10) 0.0531(5) Uani 1 1 d . . . . .
H1 H 0.595503 -0.066993 0.749121 0.064 Uiso 1 1 calc R U . . .
C2 C 0.6909(2) 0.0937(2) 0.72533(9) 0.0471(5) Uani 1 1 d . . . . .
C3 C 0.6853(2) 0.1500(2) 0.67846(8) 0.0429(4) Uani 1 1 d . . . . .
C4 C 0.5992(2) 0.0755(2) 0.64979(9) 0.0452(5) Uani 1 1 d . . . . .
C5 C 0.5485(2) 0.0798(2) 0.60023(9) 0.0494(5) Uani 1 1 d . . . . .
C6 C 0.5909(3) 0.1725(2) 0.56798(9) 0.0543(5) Uani 1 1 d . . . . .
H6 H 0.654219 0.233457 0.578254 0.065 Uiso 1 1 calc R U . . .
C7 C 0.5395(4) 0.1741(3) 0.52099(10) 0.0668(7) Uani 1 1 d . . . . .
H7 H 0.568547 0.236074 0.499942 0.080 Uiso 1 1 calc R U . . .
C8 C 0.4449(4) 0.0840(4) 0.50498(12) 0.0775(9) Uani 1 1 d . . . . .
H8 H 0.409389 0.086531 0.473507 0.093 Uiso 1 1 calc R U . . .
C9 C 0.4041(3) -0.0082(4) 0.53550(13) 0.0753(9) Uani 1 1 d . . . . .
H9 H 0.341561 -0.068899 0.524437 0.090 Uiso 1 1 calc R U . . .
C10 C 0.4550(3) -0.0132(3) 0.58348(11) 0.0587(6) Uani 1 1 d . . . . .
C11 C 0.4150(3) -0.1120(3) 0.61597(13) 0.0692(8) Uani 1 1 d . . . . .
H11 H 0.353276 -0.173350 0.605063 0.083 Uiso 1 1 calc R U . . .
C12 C 0.4649(3) -0.1168(2) 0.66119(13) 0.0653(7) Uani 1 1 d . . . . .
H12 H 0.439485 -0.182004 0.681240 0.078 Uiso 1 1 calc R U . . .
C13 C 0.7646(2) 0.1345(2) 0.76916(9) 0.0511(5) Uani 1 1 d . . . . .
C14 C 0.9431(4) 0.2637(4) 0.80249(12) 0.0806(9) Uani 1 1 d . . . . .
H14A H 0.992974 0.197359 0.818937 0.097 Uiso 1 1 calc R U . . .
H14B H 0.875018 0.300035 0.824957 0.097 Uiso 1 1 calc R U . . .
C15 C 1.0476(4) 0.3574(4) 0.78642(14) 0.0807(9) Uani 1 1 d . . . . .
H15A H 1.115728 0.320498 0.764690 0.121 Uiso 1 1 calc R U . . .
H15B H 1.097405 0.390059 0.814024 0.121 Uiso 1 1 calc R U . . .
H15C H 0.997592 0.422626 0.770083 0.121 Uiso 1 1 calc R U . . .
C16 C 0.7585(2) 0.26564(19) 0.66334(7) 0.0408(4) Uani 1 1 d . . . . .
C17 C 0.9048(2) 0.2578(2) 0.64115(8) 0.0438(4) Uani 1 1 d . . . . .
C18 C 0.9993(3) 0.3580(2) 0.64358(10) 0.0571(6) Uani 1 1 d . . . . .
H18 H 0.970512 0.430099 0.658932 0.069 Uiso 1 1 calc R U . . .
C19 C 1.1351(3) 0.3504(3) 0.62329(12) 0.0697(7) Uani 1 1 d . . . . .
H19 H 1.197127 0.417448 0.625173 0.084 Uiso 1 1 calc R U . . .
C20 C 1.1793(3) 0.2449(3) 0.60038(11) 0.0667(7) Uani 1 1 d . . . . .
H20 H 1.270700 0.240386 0.586713 0.080 Uiso 1 1 calc R U . . .
C21 C 1.0870(3) 0.1453(3) 0.59778(10) 0.0614(6) Uani 1 1 d . . . . .
H21 H 1.116363 0.073774 0.582162 0.074 Uiso 1 1 calc R U . . .
C22 C 0.9511(3) 0.1515(2) 0.61832(9) 0.0517(5) Uani 1 1 d . . . . .
H22 H 0.890309 0.083610 0.616750 0.062 Uiso 1 1 calc R U . . .
C23 C 0.6937(2) 0.3718(2) 0.66901(8) 0.0442(4) Uani 1 1 d . . . . .
C24 C 0.6323(2) 0.4803(2) 0.67193(8) 0.0446(4) Uani 1 1 d . . . . .
C25 C 0.6611(3) 0.5673(2) 0.71245(10) 0.0505(5) Uani 1 1 d . . . . .
C26 C 0.7643(4) 0.5956(3) 0.78947(11) 0.0728(8) Uani 1 1 d . . . . .
H26A H 0.848113 0.643841 0.782086 0.109 Uiso 1 1 calc R U . . .
H26B H 0.782426 0.546736 0.817772 0.109 Uiso 1 1 calc R U . . .
H26C H 0.684114 0.649270 0.795387 0.109 Uiso 1 1 calc R U . . .
C27 C 0.5486(3) 0.5050(2) 0.58881(9) 0.0542(5) Uani 1 1 d . . . . .
C28 C 0.4104(6) 0.5080(3) 0.51613(13) 0.0891(11) Uani 1 1 d . . . . .
H28A H 0.317970 0.467664 0.512125 0.107 Uiso 1 1 calc R U . . .
H28B H 0.484976 0.449190 0.507786 0.107 Uiso 1 1 calc R U . . .
C29 C 0.4190(3) 0.6159(3) 0.48223(10) 0.0609(6) Uani 1 1 d . . . . .
C30 C 0.3050(3) 0.6382(3) 0.45171(12) 0.0712(8) Uani 1 1 d . . . . .
H30 H 0.225275 0.586469 0.452604 0.085 Uiso 1 1 calc R U . . .
C31 C 0.3066(6) 0.7356(4) 0.41984(13) 0.0927(12) Uani 1 1 d . . . . .
H31 H 0.228551 0.750360 0.399563 0.111 Uiso 1 1 calc R U . . .
C32 C 0.4254(8) 0.8103(4) 0.41857(15) 0.1070(17) Uani 1 1 d . . . . .
H32 H 0.427301 0.877187 0.397598 0.128 Uiso 1 1 calc R U . . .
C33 C 0.5434(6) 0.7870(5) 0.44840(18) 0.1017(14) Uani 1 1 d . . . . .
H33 H 0.624911 0.836601 0.446820 0.122 Uiso 1 1 calc R U . . .
C34 C 0.5376(4) 0.6904(4) 0.48000(14) 0.0812(9) Uani 1 1 d . . . . .
H34 H 0.615447 0.675026 0.500294 0.097 Uiso 1 1 calc R U . . .

loop_
_atom_site_aniso_label
_atom_site_aniso_U_11
_atom_site_aniso_U_22
_atom_site_aniso_U_33
_atom_site_aniso_U_23
_atom_site_aniso_U_13
_atom_site_aniso_U_12
O1 0.0738(12) 0.1002(16) 0.0537(10) 0.0229(10) 0.0019(9) -0.0170(12)
O2 0.0582(10) 0.0736(12) 0.0515(9) 0.0076(8) -0.0052(8) -0.0145(9)
O3 0.1071(18) 0.0453(10) 0.0895(15) -0.0101(10) -0.0206(13) 0.0118(10)
O4 0.0706(11) 0.0575(10) 0.0551(9) -0.0054(8) -0.0084(8) 0.0024(9)
O5 0.0791(12) 0.0693(12) 0.0602(10) 0.0052(9) 0.0133(10) 0.0127(10)
N1 0.0423(9) 0.0401(9) 0.0697(12) 0.0025(8) 0.0027(8) -0.0018(8)
N2 0.0525(10) 0.0558(11) 0.0546(11) 0.0001(9) -0.0006(8) 0.0141(9)
O6 0.0869(14) 0.0774(13) 0.0647(11) -0.0029(10) -0.0198(11) 0.0188(12)
C1 0.0466(11) 0.0475(12) 0.0653(14) 0.0107(11) 0.0053(10) 0.0009(10)
C2 0.0416(10) 0.0461(11) 0.0537(12) 0.0077(9) 0.0028(9) 0.0027(9)
C3 0.0383(9) 0.0391(9) 0.0512(11) 0.0024(9) 0.0026(8) 0.0004(8)
C4 0.0388(9) 0.0406(10) 0.0562(12) 0.0000(9) 0.0024(9) 0.0010(8)
C5 0.0414(10) 0.0478(12) 0.0589(13) -0.0087(10) -0.0022(9) 0.0034(9)
C6 0.0565(13) 0.0539(12) 0.0527(12) -0.0048(10) -0.0053(10) 0.0035(10)
C7 0.0767(18) 0.0705(17) 0.0533(14) -0.0075(12) -0.0080(12) 0.0108(14)
C8 0.0758(18) 0.096(2) 0.0611(16) -0.0222(17) -0.0140(15) 0.0088(17)
C9 0.0592(15) 0.088(2) 0.0781(19) -0.0307(18) -0.0107(14) 0.0001(15)
C10 0.0458(11) 0.0572(13) 0.0731(16) -0.0177(12) 0.0008(11) -0.0008(11)
C11 0.0538(13) 0.0569(15) 0.097(2) -0.0169(14) -0.0001(14) -0.0131(12)
C12 0.0496(12) 0.0450(12) 0.101(2) -0.0027(13) 0.0071(13) -0.0077(10)
C13 0.0444(11) 0.0545(12) 0.0545(12) 0.0123(10) 0.0024(9) 0.0032(10)
C14 0.0772(19) 0.103(2) 0.0616(16) 0.0018(16) -0.0150(15) -0.0223(19)
C15 0.0655(16) 0.084(2) 0.093(2) -0.0145(19) -0.0065(16) -0.0104(16)
C16 0.0388(9) 0.0402(9) 0.0433(10) 0.0011(8) -0.0002(8) -0.0007(8)
C17 0.0397(10) 0.0460(10) 0.0457(10) 0.0048(9) -0.0001(8) 0.0009(9)
C18 0.0516(12) 0.0524(12) 0.0674(15) 0.0017(12) 0.0062(11) -0.0043(11)
C19 0.0508(13) 0.0784(18) 0.0798(18) 0.0068(16) 0.0074(13) -0.0126(14)
C20 0.0440(12) 0.091(2) 0.0650(15) 0.0076(15) 0.0095(11) 0.0056(13)
C21 0.0547(13) 0.0734(16) 0.0560(13) -0.0029(12) 0.0062(11) 0.0140(13)
C22 0.0483(11) 0.0539(13) 0.0528(12) -0.0017(10) 0.0021(10) 0.0038(10)
C23 0.0398(9) 0.0430(10) 0.0498(11) 0.0020(9) 0.0027(8) -0.0008(8)
C24 0.0421(9) 0.0412(10) 0.0504(11) 0.0021(9) 0.0025(9) 0.0024(8)
C25 0.0493(11) 0.0447(11) 0.0575(13) -0.0014(10) 0.0019(10) 0.0005(9)
C26 0.0842(19) 0.0727(17) 0.0616(15) -0.0136(14) -0.0067(14) -0.0150(16)
C27 0.0632(13) 0.0456(11) 0.0538(13) 0.0041(10) -0.0006(11) 0.0042(11)
C28 0.132(3) 0.0645(17) 0.0710(19) -0.0056(15) -0.036(2) -0.001(2)
C29 0.0668(15) 0.0574(14) 0.0584(14) -0.0123(11) -0.0126(11) 0.0108(12)
C30 0.0670(16) 0.0758(18) 0.0708(17) -0.0076(15) -0.0128(13) 0.0077(15)
C31 0.118(3) 0.092(3) 0.0681(19) 0.0009(18) -0.021(2) 0.033(3)
C32 0.184(5) 0.071(2) 0.066(2) 0.0015(16) 0.031(3) 0.009(3)
C33 0.109(3) 0.101(3) 0.095(3) -0.021(2) 0.030(3) -0.029(3)
C34 0.0671(18) 0.088(2) 0.089(2) -0.0178(18) -0.0056(16) -0.0005(17)

loop_
_atom_type_symbol
_atom_type_description
_atom_type_scat_dispersion_real
_atom_type_scat_dispersion_imag
_atom_type_scat_source
C C 0.0181 0.0091 'International Tables Vol C Tables 4.2.6.8 and 6.1.1.4'
H H 0.0000 0.0000 'International Tables Vol C Tables 4.2.6.8 and 6.1.1.4'
N N 0.0311 0.0180 'International Tables Vol C Tables 4.2.6.8 and 6.1.1.4'
O O 0.0492 0.0322 'International Tables Vol C Tables 4.2.6.8 and 6.1.1.4'

loop_
_geom_angle_atom_site_label_1
_geom_angle_atom_site_label_2
_geom_angle_atom_site_label_3
_geom_angle
_geom_angle_site_symmetry_1
_geom_angle_site_symmetry_3
_geom_angle_publ_flag
C13 O2 C14 116.6(2) . . ?
C25 O4 C26 115.7(2) . . ?
C1 N1 C4 109.80(19) . . ?
C1 N1 C12 127.5(2) . . ?
C12 N1 C4 122.7(2) . . ?
C24 N2 H2 118.2 . . ?
C27 N2 H2 118.2 . . ?
C27 N2 C24 123.6(2) . . ?
C27 O6 C28 116.6(3) . . ?
N1 C1 H1 125.8 . . ?
N1 C1 C2 108.3(2) . . ?
C2 C1 H1 125.8 . . ?
C1 C2 C3 107.9(2) . . ?
C1 C2 C13 122.6(2) . . ?
C3 C2 C13 129.6(2) . . ?
C2 C3 C16 126.7(2) . . ?
C4 C3 C2 106.72(19) . . ?
C4 C3 C16 126.6(2) . . ?
N1 C4 C5 117.6(2) . . ?
C3 C4 N1 107.3(2) . . ?
C3 C4 C5 135.1(2) . . ?
C6 C5 C4 122.2(2) . . ?
C6 C5 C10 118.7(2) . . ?
C10 C5 C4 119.1(2) . . ?
C5 C6 H6 119.7 . . ?
C7 C6 C5 120.6(3) . . ?
C7 C6 H6 119.7 . . ?
C6 C7 H7 119.7 . . ?
C6 C7 C8 120.6(3) . . ?
C8 C7 H7 119.7 . . ?
C7 C8 H8 120.1 . . ?
C9 C8 C7 119.8(3) . . ?
C9 C8 H8 120.1 . . ?
C8 C9 H9 119.4 . . ?
C8 C9 C10 121.1(3) . . ?
C10 C9 H9 119.4 . . ?
C5 C10 C11 119.1(3) . . ?
C9 C10 C5 119.2(3) . . ?
C9 C10 C11 121.7(3) . . ?
C10 C11 H11 119.3 . . ?
C12 C11 C10 121.4(2) . . ?
C12 C11 H11 119.3 . . ?
N1 C12 H12 120.0 . . ?
C11 C12 N1 120.0(3) . . ?
C11 C12 H12 120.0 . . ?
O1 C13 O2 122.8(2) . . ?
O1 C13 C2 123.9(2) . . ?
O2 C13 C2 113.2(2) . . ?
O2 C14 H14A 109.9 . . ?
O2 C14 H14B 109.9 . . ?
O2 C14 C15 109.0(3) . . ?
H14A C14 H14B 108.3 . . ?
C15 C14 H14A 109.9 . . ?
C15 C14 H14B 109.9 . . ?
C14 C15 H15A 109.5 . . ?
C14 C15 H15B 109.5 . . ?
C14 C15 H15C 109.5 . . ?
H15A C15 H15B 109.5 . . ?
H15A C15 H15C 109.5 . . ?
H15B C15 H15C 109.5 . . ?
C3 C16 C17 118.87(18) . . ?
C23 C16 C3 119.99(18) . . ?
C23 C16 C17 121.13(19) . . ?
C18 C17 C16 120.4(2) . . ?
C22 C17 C16 121.1(2) . . ?
C22 C17 C18 118.5(2) . . ?
C17 C18 H18 119.8 . . ?
C19 C18 C17 120.4(3) . . ?
C19 C18 H18 119.8 . . ?
C18 C19 H19 119.7 . . ?
C20 C19 C18 120.6(3) . . ?
C20 C19 H19 119.7 . . ?
C19 C20 H20 120.2 . . ?
C19 C20 C21 119.5(2) . . ?
C21 C20 H20 120.2 . . ?
C20 C21 H21 119.8 . . ?
C20 C21 C22 120.4(3) . . ?
C22 C21 H21 119.8 . . ?
C17 C22 C21 120.6(2) . . ?
C17 C22 H22 119.7 . . ?
C21 C22 H22 119.7 . . ?
C16 C23 C24 176.2(2) . . ?
N2 C24 C25 113.30(19) . . ?
C23 C24 N2 124.1(2) . . ?
C23 C24 C25 122.6(2) . . ?
O3 C25 O4 124.0(3) . . ?
O3 C25 C24 123.1(2) . . ?
O4 C25 C24 112.9(2) . . ?
O4 C26 H26A 109.5 . . ?
O4 C26 H26B 109.5 . . ?
O4 C26 H26C 109.5 . . ?
H26A C26 H26B 109.5 . . ?
H26A C26 H26C 109.5 . . ?
H26B C26 H26C 109.5 . . ?
O5 C27 N2 125.0(3) . . ?
O5 C27 O6 125.8(2) . . ?
N2 C27 O6 109.2(2) . . ?
O6 C28 H28A 109.2 . . ?
O6 C28 H28B 109.2 . . ?
O6 C28 C29 112.2(3) . . ?
H28A C28 H28B 107.9 . . ?
C29 C28 H28A 109.2 . . ?
C29 C28 H28B 109.2 . . ?
C30 C29 C28 118.6(3) . . ?
C34 C29 C28 122.2(3) . . ?
C34 C29 C30 119.2(3) . . ?
C29 C30 H30 119.4 . . ?
C29 C30 C31 121.3(4) . . ?
C31 C30 H30 119.4 . . ?
C30 C31 H31 120.6 . . ?
C32 C31 C30 118.7(4) . . ?
C32 C31 H31 120.6 . . ?
C31 C32 H32 119.7 . . ?
C31 C32 C33 120.7(4) . . ?
C33 C32 H32 119.7 . . ?
C32 C33 H33 120.5 . . ?
C34 C33 C32 119.1(4) . . ?
C34 C33 H33 120.5 . . ?
C29 C34 H34 119.5 . . ?
C33 C34 C29 121.0(4) . . ?
C33 C34 H34 119.5 . . ?

loop_
_geom_bond_atom_site_label_1
_geom_bond_atom_site_label_2
_geom_bond_distance
_geom_bond_site_symmetry_2
_geom_bond_publ_flag
O1 C13 1.216(3) . ?
O2 C13 1.326(3) . ?
O2 C14 1.447(4) . ?
O3 C25 1.189(3) . ?
O4 C25 1.326(3) . ?
O4 C26 1.452(3) . ?
O5 C27 1.207(3) . ?
N1 C1 1.353(4) . ?
N1 C4 1.402(3) . ?
N1 C12 1.394(3) . ?
N2 H2 0.8600 . ?
N2 C24 1.414(3) . ?
N2 C27 1.353(3) . ?
O6 C27 1.357(4) . ?
O6 C28 1.443(4) . ?
C1 H1 0.9300 . ?
C1 C2 1.379(3) . ?
C2 C3 1.433(3) . ?
C2 C13 1.460(4) . ?
C3 C4 1.386(3) . ?
C3 C16 1.489(3) . ?
C4 C5 1.448(4) . ?
C5 C6 1.401(4) . ?
C5 C10 1.411(4) . ?
C6 H6 0.9300 . ?
C6 C7 1.383(4) . ?
C7 H7 0.9300 . ?
C7 C8 1.388(5) . ?
C8 H8 0.9300 . ?
C8 C9 1.363(6) . ?
C9 H9 0.9300 . ?
C9 C10 1.408(5) . ?
C10 C11 1.447(5) . ?
C11 H11 0.9300 . ?
C11 C12 1.333(5) . ?
C12 H12 0.9300 . ?
C14 H14A 0.9700 . ?
C14 H14B 0.9700 . ?
C14 C15 1.475(5) . ?
C15 H15A 0.9600 . ?
C15 H15B 0.9600 . ?
C15 H15C 0.9600 . ?
C16 C17 1.493(3) . ?
C16 C23 1.310(3) . ?
C17 C18 1.400(3) . ?
C17 C22 1.385(3) . ?
C18 H18 0.9300 . ?
C18 C19 1.383(4) . ?
C19 H19 0.9300 . ?
C19 C20 1.373(5) . ?
C20 H20 0.9300 . ?
C20 C21 1.382(5) . ?
C21 H21 0.9300 . ?
C21 C22 1.386(4) . ?
C22 H22 0.9300 . ?
C23 C24 1.312(3) . ?
C24 C25 1.490(3) . ?
C26 H26A 0.9600 . ?
C26 H26B 0.9600 . ?
C26 H26C 0.9600 . ?
C28 H28A 0.9700 . ?
C28 H28B 0.9700 . ?
C28 C29 1.503(5) . ?
C29 C30 1.374(4) . ?
C29 C34 1.368(5) . ?
C30 H30 0.9300 . ?
C30 C31 1.377(6) . ?
C31 H31 0.9300 . ?
C31 C32 1.370(8) . ?
C32 H32 0.9300 . ?
C32 C33 1.394(8) . ?
C33 H33 0.9300 . ?
C33 C34 1.367(7) . ?
C34 H34 0.9300 . ?

loop_
_geom_torsion_atom_site_label_1
_geom_torsion_atom_site_label_2
_geom_torsion_atom_site_label_3
_geom_torsion_atom_site_label_4
_geom_torsion
_geom_torsion_site_symmetry_1
_geom_torsion_site_symmetry_2
_geom_torsion_site_symmetry_3
_geom_torsion_site_symmetry_4
_geom_torsion_publ_flag
N1 C1 C2 C3 -0.1(3) . . . . ?
N1 C1 C2 C13 179.5(2) . . . . ?
N1 C4 C5 C6 -177.3(2) . . . . ?
N1 C4 C5 C10 1.8(3) . . . . ?
N2 C24 C25 O3 -11.3(4) . . . . ?
N2 C24 C25 O4 169.8(2) . . . . ?
O6 C28 C29 C30 -122.9(3) . . . . ?
O6 C28 C29 C34 58.8(5) . . . . ?
C1 N1 C4 C3 0.6(2) . . . . ?
C1 N1 C4 C5 -178.97(19) . . . . ?
C1 N1 C12 C11 177.1(3) . . . . ?
C1 C2 C3 C4 0.5(2) . . . . ?
C1 C2 C3 C16 -179.1(2) . . . . ?
C1 C2 C13 O1 -19.1(4) . . . . ?
C1 C2 C13 O2 161.8(2) . . . . ?
C2 C3 C4 N1 -0.7(2) . . . . ?
C2 C3 C4 C5 178.8(2) . . . . ?
C2 C3 C16 C17 92.1(3) . . . . ?
C2 C3 C16 C23 -88.8(3) . . . . ?
C3 C2 C13 O1 160.4(3) . . . . ?
C3 C2 C13 O2 -18.7(4) . . . . ?
C3 C4 C5 C6 3.3(4) . . . . ?
C3 C4 C5 C10 -177.6(2) . . . . ?
C3 C16 C17 C18 -155.1(2) . . . . ?
C3 C16 C17 C22 24.1(3) . . . . ?
C4 N1 C1 C2 -0.3(3) . . . . ?
C4 N1 C12 C11 -1.0(4) . . . . ?
C4 C3 C16 C17 -87.5(3) . . . . ?
C4 C3 C16 C23 91.6(3) . . . . ?
C4 C5 C6 C7 -179.5(2) . . . . ?
C4 C5 C10 C9 179.1(2) . . . . ?
C4 C5 C10 C11 -1.5(3) . . . . ?
C5 C6 C7 C8 0.1(4) . . . . ?
C5 C10 C11 C12 -0.1(4) . . . . ?
C6 C5 C10 C9 -1.7(4) . . . . ?
C6 C5 C10 C11 177.6(2) . . . . ?
C6 C7 C8 C9 -1.2(5) . . . . ?
C7 C8 C9 C10 0.8(5) . . . . ?
C8 C9 C10 C5 0.7(4) . . . . ?
C8 C9 C10 C11 -178.6(3) . . . . ?
C9 C10 C11 C12 179.2(3) . . . . ?
C10 C5 C6 C7 1.4(4) . . . . ?
C10 C11 C12 N1 1.3(4) . . . . ?
C12 N1 C1 C2 -178.6(2) . . . . ?
C12 N1 C4 C3 179.0(2) . . . . ?
C12 N1 C4 C5 -0.6(3) . . . . ?
C13 O2 C14 C15 -177.1(3) . . . . ?
C13 C2 C3 C4 -179.1(2) . . . . ?
C13 C2 C3 C16 1.3(4) . . . . ?
C14 O2 C13 O1 -0.8(4) . . . . ?
C14 O2 C13 C2 178.3(3) . . . . ?
C16 C3 C4 N1 178.94(19) . . . . ?
C16 C3 C4 C5 -1.6(4) . . . . ?
C16 C17 C18 C19 179.6(2) . . . . ?
C16 C17 C22 C21 179.9(2) . . . . ?
C17 C18 C19 C20 0.2(5) . . . . ?
C18 C17 C22 C21 -0.9(4) . . . . ?
C18 C19 C20 C21 -0.2(5) . . . . ?
C19 C20 C21 C22 -0.3(4) . . . . ?
C20 C21 C22 C17 0.9(4) . . . . ?
C22 C17 C18 C19 0.4(4) . . . . ?
C23 C16 C17 C18 25.8(3) . . . . ?
C23 C16 C17 C22 -155.0(2) . . . . ?
C23 C24 C25 O3 166.9(3) . . . . ?
C23 C24 C25 O4 -12.0(3) . . . . ?
C24 N2 C27 O5 -11.3(4) . . . . ?
C24 N2 C27 O6 168.7(2) . . . . ?
C26 O4 C25 O3 0.6(4) . . . . ?
C26 O4 C25 C24 179.5(2) . . . . ?
C27 N2 C24 C23 -34.0(4) . . . . ?
C27 N2 C24 C25 144.1(2) . . . . ?
C27 O6 C28 C29 -112.7(3) . . . . ?
C28 O6 C27 O5 10.4(4) . . . . ?
C28 O6 C27 N2 -169.6(3) . . . . ?
C28 C29 C30 C31 -180.0(3) . . . . ?
C28 C29 C34 C33 179.1(3) . . . . ?
C29 C30 C31 C32 0.6(6) . . . . ?
C30 C29 C34 C33 0.8(5) . . . . ?
C30 C31 C32 C33 1.0(6) . . . . ?
C31 C32 C33 C34 -1.8(6) . . . . ?
C32 C33 C34 C29 0.8(6) . . . . ?
C34 C29 C30 C31 -1.6(5) . . . . ?
